data_4126898
loop_
_publ_author_name
'Zhukhovitskiy, Aleksandr V.'
'Kobylianskii, Ilia J.'
'Wu, Chung-Yeh'
'Toste, F. Dean'

_publ_section_title
;
 Migratory Insertion of Carbenes into Au(III)--C Bonds
;
_journal_name_full 'Journal of the American Chemical Society'
_journal_paper_doi 10.1021/jacs.7b11435
_journal_year 2017
_chemical_formula_moiety 'C33 H42 Au F6 N3 O6 S2'
_chemical_formula_sum 'C33 H42 Au F6 N3 O6 S2'
_chemical_formula_weight 951.78
_chemical_name_common cmh_az_0115
_space_group_crystal_system monoclinic
_space_group_IT_number 14
_space_group_name_Hall '-P 2yn'
_space_group_name_H-M_alt 'P 1 21/n 1'
_symmetry_space_group_name_Hall '-P 2yn'
_symmetry_space_group_name_H-M 'P 1 21/n 1'
_atom_sites_solution_hydrogens geom
_atom_sites_solution_primary iterative
_atom_sites_solution_secondary difmap
_audit_creation_method SHELXL-2014/7
_cell_angle_alpha 90
_cell_angle_beta 107.27
_cell_angle_gamma 90
_cell_formula_units_Z 4
_cell_length_a 10.6265(11)
_cell_length_b 21.339(2)
_cell_length_c 17.8939(19)
_cell_measurement_reflns_used 9761
_cell_measurement_temperature 100(2)
_cell_measurement_theta_max 25.43
_cell_measurement_theta_min 2.22
_cell_volume 3874.7(7)
_computing_cell_refinement 'Bruker SAINT V8.34A'
_computing_data_collection 'Bruker APEX2 v.2014.1'
_computing_data_reduction 'Bruker SAINT V8.34A'
_computing_molecular_graphics ORTEP-32
_computing_publication_material WinGX
_computing_structure_refinement 'SHELXL-2014/7 (Sheldrick, 2014)'
_computing_structure_solution 'SHELXT-97 (Sheldrick 2008)'
_diffrn_ambient_temperature 100(2)
_diffrn_detector_area_resol_mean 8.366
_diffrn_measured_fraction_theta_full 0.733
_diffrn_measured_fraction_theta_max 0.739
_diffrn_measurement_device_type 'Bruker APEX-II CCD'
_diffrn_measurement_method 'phi and omega scans'
_diffrn_radiation_type MoK\a
_diffrn_radiation_wavelength 0.71073
_diffrn_reflns_av_R_equivalents 0.0684
_diffrn_reflns_av_unetI/netI 0.0613
_diffrn_reflns_Laue_measured_fraction_full 0.733
_diffrn_reflns_Laue_measured_fraction_max 0.739
_diffrn_reflns_limit_h_max 12
_diffrn_reflns_limit_h_min -12
_diffrn_reflns_limit_k_max 25
_diffrn_reflns_limit_k_min -25
_diffrn_reflns_limit_l_max 21
_diffrn_reflns_limit_l_min -21
_diffrn_reflns_number 64025
_diffrn_reflns_point_group_measured_fraction_full 0.733
_diffrn_reflns_point_group_measured_fraction_max 0.739
_diffrn_reflns_theta_full 25.000
_diffrn_reflns_theta_max 25.446
_diffrn_reflns_theta_min 1.527
_diffrn_source 'microfocus sealed tube'
_exptl_absorpt_coefficient_mu 3.978
_exptl_absorpt_correction_T_max 0.745
_exptl_absorpt_correction_T_min 0.467
_exptl_absorpt_correction_type multi-scan
_exptl_absorpt_process_details SADABS
_exptl_crystal_colour colourless
_exptl_crystal_density_diffrn 1.632
_exptl_crystal_description plate
_exptl_crystal_F_000 1896
_exptl_crystal_size_max 0.300
_exptl_crystal_size_mid 0.300
_exptl_crystal_size_min 0.090
_refine_diff_density_max 4.138
_refine_diff_density_min -1.273
_refine_diff_density_rms 0.155
_refine_ls_extinction_method none
_refine_ls_goodness_of_fit_ref 1.071
_refine_ls_hydrogen_treatment constr
_refine_ls_matrix_type full
_refine_ls_number_parameters 460
_refine_ls_number_reflns 5307
_refine_ls_number_restraints 0
_refine_ls_restrained_S_all 1.071
_refine_ls_R_factor_all 0.0787
_refine_ls_R_factor_gt 0.0615
_refine_ls_shift/su_max 0.001
_refine_ls_shift/su_mean 0.000
_refine_ls_structure_factor_coef Fsqd
_refine_ls_weighting_details 'w=1/[\s^2^(Fo^2^)+(0.0621P)^2^+41.0833P] where P=(Fo^2^+2Fc^2^)/3'
_refine_ls_weighting_scheme calc
_refine_ls_wR_factor_gt 0.1487
_refine_ls_wR_factor_ref 0.1554
_reflns_Friedel_coverage 0.000
_reflns_number_gt 4216
_reflns_number_total 5307
_reflns_threshold_expression 'I > 2\s(I)'
_cod_data_source_file ja7b11435_si_004.cif
_cod_data_source_block shelx
_cod_original_cell_volume 3874.6(7)
_cod_database_code 4126898
_shelx_shelxl_version_number 2014/7
_shelx_space_group_comment
;
The symmetry employed for this shelxl refinement is uniquely defined
by the following loop, which should always be used as a source of
symmetry information in preference to the above space-group names.
They are only intended as comments.
;
_shelx_estimated_absorpt_t_min 0.382
_shelx_estimated_absorpt_t_max 0.716

loop_
_space_group_symop_operation_xyz
'x, y, z'
'-x+1/2, y+1/2, -z+1/2'
'-x, -y, -z'
'x-1/2, -y-1/2, z-1/2'

loop_
_atom_site_label
_atom_site_type_symbol
_atom_site_fract_x
_atom_site_fract_y
_atom_site_fract_z
_atom_site_U_iso_or_equiv
_atom_site_adp_type
_atom_site_occupancy
_atom_site_site_symmetry_order
_atom_site_calc_flag
_atom_site_refinement_flags_posn
_atom_site_refinement_flags_adp
C1 C 0.6373(10) 0.1556(4) 0.7434(6) 0.022(2) Uani 1 1 d . .
C2 C 0.7190(11) 0.0703(5) 0.8156(7) 0.032(2) Uani 1 1 d . .
H2 H 0.7611 0.0451 0.8597 0.039 Uiso 1 1 calc R U
C3 C 0.6685(11) 0.0509(5) 0.7416(6) 0.031(2) Uani 1 1 d . .
H3 H 0.6666 0.0092 0.7228 0.037 Uiso 1 1 calc R U
C4 C 0.7399(11) 0.1731(5) 0.8848(5) 0.027(2) Uani 1 1 d . .
C5 C 0.8704(12) 0.1902(5) 0.9114(6) 0.032(2) Uani 1 1 d . .
C6 C 0.9119(13) 0.2279(6) 0.9787(7) 0.040(3) Uani 1 1 d . .
H6 H 1.0015 0.2406 0.9975 0.048 Uiso 1 1 calc R U
C7 C 0.8246(11) 0.2463(5) 1.0173(7) 0.036(2) Uani 1 1 d . .
H7 H 0.8545 0.2711 1.0633 0.043 Uiso 1 1 calc R U
C8 C 0.6902(13) 0.2287(5) 0.9894(6) 0.036(3) Uani 1 1 d . .
H8 H 0.6300 0.2422 1.0161 0.043 Uiso 1 1 calc R U
C9 C 0.6458(12) 0.1910(5) 0.9214(6) 0.032(2) Uani 1 1 d . .
C10 C 0.9708(13) 0.1710(6) 0.8689(7) 0.042(3) Uani 1 1 d . .
H10 H 0.9268 0.1411 0.8261 0.050 Uiso 1 1 calc R U
C11 C 1.0870(13) 0.1380(6) 0.9247(8) 0.046(3) Uani 1 1 d . .
H11A H 1.1501 0.1261 0.8969 0.069 Uiso 1 1 calc R U
H11B H 1.1299 0.1663 0.9679 0.069 Uiso 1 1 calc R U
H11C H 1.0563 0.1004 0.9455 0.069 Uiso 1 1 calc R U
C12 C 1.0162(15) 0.2286(8) 0.8316(10) 0.063(4) Uani 1 1 d . .
H12A H 0.9394 0.2492 0.7957 0.094 Uiso 1 1 calc R U
H12B H 1.0615 0.2581 0.8728 0.094 Uiso 1 1 calc R U
H12C H 1.0766 0.2151 0.8027 0.094 Uiso 1 1 calc R U
C13 C 0.5049(13) 0.1711(6) 0.8913(7) 0.039(3) Uani 1 1 d . .
H13 H 0.4796 0.1746 0.8330 0.047 Uiso 1 1 calc R U
C14 C 0.4078(17) 0.2117(7) 0.9179(11) 0.064(4) Uani 1 1 d . .
H14A H 0.4209 0.2558 0.9068 0.096 Uiso 1 1 calc R U
H14B H 0.3175 0.1992 0.8897 0.096 Uiso 1 1 calc R U
H14C H 0.4229 0.2062 0.9743 0.096 Uiso 1 1 calc R U
C15 C 0.4821(14) 0.1044(6) 0.9091(9) 0.052(3) Uani 1 1 d . .
H15A H 0.3881 0.0945 0.8878 0.078 Uiso 1 1 calc R U
H15B H 0.5331 0.0768 0.8852 0.078 Uiso 1 1 calc R U
H15C H 0.5100 0.0981 0.9659 0.078 Uiso 1 1 calc R U
C16 C 0.5514(11) 0.1025(5) 0.6145(6) 0.029(2) Uani 1 1 d . .
C17 C 0.6228(12) 0.1147(5) 0.5629(6) 0.032(2) Uani 1 1 d . .
C18 C 0.5524(13) 0.1111(6) 0.4823(7) 0.040(3) Uani 1 1 d . .
H18 H 0.5965 0.1193 0.4443 0.048 Uiso 1 1 calc R U
C19 C 0.4209(16) 0.0960(6) 0.4587(7) 0.048(4) Uani 1 1 d . .
H19 H 0.3753 0.0936 0.4044 0.058 Uiso 1 1 calc R U
C20 C 0.3546(13) 0.0843(6) 0.5117(7) 0.041(3) Uani 1 1 d . .
H20 H 0.2637 0.0739 0.4934 0.050 Uiso 1 1 calc R U
C21 C 0.4163(13) 0.0873(5) 0.5917(7) 0.039(3) Uani 1 1 d . .
C22 C 0.3428(12) 0.0767(6) 0.6512(8) 0.043(3) Uani 1 1 d . .
H22 H 0.4094 0.0709 0.7036 0.051 Uiso 1 1 calc R U
C23 C 0.2537(18) 0.0178(7) 0.6338(12) 0.075(5) Uani 1 1 d . .
H23A H 0.2087 0.0133 0.6740 0.113 Uiso 1 1 calc R U
H23B H 0.1881 0.0222 0.5824 0.113 Uiso 1 1 calc R U
H23C H 0.3079 -0.0194 0.6339 0.113 Uiso 1 1 calc R U
C24 C 0.2563(16) 0.1326(7) 0.6568(11) 0.063(4) Uani 1 1 d . .
H24A H 0.2106 0.1239 0.6958 0.095 Uiso 1 1 calc R U
H24B H 0.3114 0.1700 0.6723 0.095 Uiso 1 1 calc R U
H24C H 0.1913 0.1398 0.6057 0.095 Uiso 1 1 calc R U
C25 C 0.7687(14) 0.1295(6) 0.5888(7) 0.045(3) Uani 1 1 d . .
H25 H 0.7973 0.1344 0.6470 0.054 Uiso 1 1 calc R U
C26 C 0.7986(17) 0.1900(7) 0.5541(11) 0.068(5) Uani 1 1 d . .
H26A H 0.7475 0.2241 0.5676 0.102 Uiso 1 1 calc R U
H26B H 0.8929 0.1994 0.5750 0.102 Uiso 1 1 calc R U
H26C H 0.7749 0.1860 0.4970 0.102 Uiso 1 1 calc R U
C27 C 0.8460(18) 0.0764(9) 0.5689(16) 0.094(7) Uani 1 1 d . .
H27A H 0.8254 0.0375 0.5920 0.140 Uiso 1 1 calc R U
H27B H 0.8225 0.0718 0.5120 0.140 Uiso 1 1 calc R U
H27C H 0.9404 0.0852 0.5899 0.140 Uiso 1 1 calc R U
C28 C 0.5912(11) 0.3381(5) 0.6701(6) 0.027(2) Uani 1 1 d . .
H28 H 0.5714 0.3369 0.6119 0.032 Uiso 1 1 calc R U
C29 C 0.7268(12) 0.3662(5) 0.7037(7) 0.032(3) Uani 1 1 d . .
C30 C 0.9384(14) 0.3638(7) 0.6856(11) 0.061(4) Uani 1 1 d . .
H30A H 0.9963 0.3300 0.6768 0.073 Uiso 1 1 calc R U
H30B H 0.9677 0.3746 0.7419 0.073 Uiso 1 1 calc R U
C31 C 0.9509(19) 0.4176(8) 0.6407(13) 0.081(6) Uani 1 1 d . .
H31A H 1.0429 0.4315 0.6564 0.122 Uiso 1 1 calc R U
H31B H 0.9234 0.4069 0.5849 0.122 Uiso 1 1 calc R U
H31C H 0.8949 0.4514 0.6500 0.122 Uiso 1 1 calc R U
C32 C 0.5178(17) 0.3800(6) 0.8460(8) 0.053(4) Uani 1 1 d . .
C33 C 0.3143(12) 0.4552(5) 0.5766(7) 0.037(3) Uani 1 1 d . .
N1 N 0.6982(8) 0.1338(4) 0.8153(5) 0.0220(17) Uani 1 1 d . .
N2 N 0.6197(8) 0.1035(4) 0.6983(5) 0.0224(17) Uani 1 1 d . .
N3 N 0.4936(9) 0.3818(4) 0.6890(5) 0.031(2) Uani 1 1 d . .
O1 O 0.7598(8) 0.4026(3) 0.7555(5) 0.0370(19) Uani 1 1 d . .
O2 O 0.8080(8) 0.3420(4) 0.6652(5) 0.042(2) Uani 1 1 d . .
O3 O 0.3756(8) 0.3006(4) 0.7452(5) 0.041(2) Uani 1 1 d . .
O4 O 0.3032(9) 0.4115(4) 0.7349(6) 0.045(2) Uani 1 1 d . .
O5 O 0.5703(8) 0.4558(4) 0.6045(5) 0.0387(19) Uani 1 1 d . .
O6 O 0.4826(9) 0.5022(3) 0.7051(5) 0.040(2) Uani 1 1 d . .
Au1 Au 0.60464(4) 0.24559(2) 0.71022(2) 0.02368(15) Uani 1 1 d . .
S1 S 0.4053(3) 0.36515(13) 0.74772(17) 0.0341(6) Uani 1 1 d . .
S2 S 0.4821(3) 0.45494(12) 0.65016(16) 0.0316(6) Uani 1 1 d . .
F1 F 0.4472(11) 0.3736(4) 0.8967(5) 0.070(3) Uani 1 1 d . .
F2 F 0.6157(9) 0.3398(3) 0.8640(4) 0.053(2) Uani 1 1 d . .
F3 F 0.5627(9) 0.4367(3) 0.8529(4) 0.059(2) Uani 1 1 d . .
F4 F 0.2675(8) 0.3990(3) 0.5633(5) 0.059(2) Uani 1 1 d . .
F5 F 0.2351(8) 0.4905(4) 0.6019(5) 0.058(2) Uani 1 1 d . .
F6 F 0.3250(9) 0.4809(4) 0.5123(5) 0.064(2) Uani 1 1 d . .

loop_
_atom_site_aniso_label
_atom_site_aniso_U_11
_atom_site_aniso_U_22
_atom_site_aniso_U_33
_atom_site_aniso_U_23
_atom_site_aniso_U_13
_atom_site_aniso_U_12
C1 0.024(5) 0.018(5) 0.023(5) 0.004(4) 0.007(4) 0.003(4)
C2 0.036(6) 0.028(5) 0.028(6) 0.005(4) 0.003(5) 0.001(4)
C3 0.043(7) 0.021(5) 0.028(6) -0.001(4) 0.009(5) 0.001(4)
C4 0.037(6) 0.025(5) 0.013(4) 0.000(4) 0.000(4) 0.000(4)
C5 0.039(7) 0.026(5) 0.023(5) 0.001(4) -0.005(5) 0.000(4)
C6 0.045(7) 0.038(6) 0.028(6) 0.001(5) -0.001(5) -0.008(5)
C7 0.032(6) 0.037(6) 0.037(6) 0.003(5) 0.008(5) 0.003(5)
C8 0.051(7) 0.028(5) 0.025(5) 0.001(4) 0.006(5) 0.010(5)
C9 0.043(7) 0.022(5) 0.025(5) 0.004(4) 0.001(5) 0.005(4)
C10 0.040(7) 0.050(7) 0.031(6) -0.003(5) 0.004(5) -0.007(6)
C11 0.038(7) 0.041(7) 0.059(8) 0.011(6) 0.015(6) 0.005(5)
C12 0.050(8) 0.062(9) 0.080(11) 0.029(8) 0.027(8) 0.008(7)
C13 0.040(7) 0.044(7) 0.036(6) -0.002(5) 0.017(6) 0.006(5)
C14 0.068(10) 0.045(8) 0.090(12) 0.019(8) 0.041(9) 0.013(7)
C15 0.042(8) 0.050(8) 0.064(9) -0.005(7) 0.015(7) -0.009(6)
C16 0.042(6) 0.018(5) 0.020(5) -0.002(4) -0.001(4) -0.003(4)
C17 0.051(7) 0.026(5) 0.019(5) -0.004(4) 0.009(5) 0.001(5)
C18 0.053(8) 0.038(6) 0.021(5) 0.001(5) -0.001(5) 0.008(5)
C19 0.077(10) 0.033(6) 0.021(6) -0.005(5) -0.008(6) 0.000(6)
C20 0.039(7) 0.039(7) 0.036(7) 0.002(5) -0.003(5) -0.006(5)
C21 0.049(8) 0.027(6) 0.036(6) 0.002(5) 0.003(6) -0.009(5)
C22 0.036(7) 0.044(7) 0.043(7) 0.006(6) 0.004(5) -0.015(5)
C23 0.083(12) 0.047(9) 0.106(14) 0.005(9) 0.044(11) -0.033(8)
C24 0.064(10) 0.057(9) 0.085(11) 0.020(8) 0.047(9) 0.000(7)
C25 0.063(9) 0.042(7) 0.029(6) 0.008(5) 0.013(6) -0.001(6)
C26 0.068(11) 0.045(8) 0.091(12) 0.024(8) 0.023(9) -0.005(7)
C27 0.053(11) 0.062(11) 0.16(2) -0.004(13) 0.024(12) 0.003(8)
C28 0.037(6) 0.022(5) 0.022(5) -0.001(4) 0.008(4) 0.005(4)
C29 0.044(7) 0.013(5) 0.036(6) 0.013(4) 0.007(5) -0.005(4)
C30 0.039(8) 0.050(8) 0.096(12) 0.012(8) 0.024(8) -0.001(6)
C31 0.073(13) 0.063(11) 0.118(16) -0.001(11) 0.045(12) -0.004(9)
C32 0.094(11) 0.029(6) 0.035(7) 0.003(5) 0.018(7) 0.010(7)
C33 0.040(7) 0.027(6) 0.034(6) 0.003(5) -0.005(5) 0.002(5)
N1 0.019(4) 0.023(4) 0.019(4) 0.001(3) -0.001(3) -0.002(3)
N2 0.027(5) 0.016(4) 0.021(4) 0.001(3) 0.002(3) 0.001(3)
N3 0.033(5) 0.029(5) 0.027(5) -0.003(4) 0.001(4) -0.004(4)
O1 0.046(5) 0.023(4) 0.032(4) -0.001(3) -0.003(4) -0.005(3)
O2 0.034(5) 0.046(5) 0.051(5) 0.005(4) 0.019(4) 0.000(4)
O3 0.046(5) 0.030(4) 0.057(5) 0.000(4) 0.030(4) 0.006(3)
O4 0.049(5) 0.034(5) 0.058(6) 0.004(4) 0.025(5) 0.009(4)
O5 0.045(5) 0.029(4) 0.036(4) 0.010(3) 0.004(4) -0.001(3)
O6 0.057(5) 0.020(4) 0.034(4) -0.002(3) 0.000(4) 0.002(3)
Au1 0.0276(2) 0.0205(2) 0.0211(2) 0.00081(17) 0.00441(14) 0.00176(17)
S1 0.0427(16) 0.0262(13) 0.0364(15) -0.0007(11) 0.0165(13) 0.0016(11)
S2 0.0392(15) 0.0210(12) 0.0285(13) 0.0003(10) 0.0007(12) -0.0009(10)
F1 0.117(8) 0.064(6) 0.042(4) 0.000(4) 0.045(5) 0.005(5)
F2 0.082(6) 0.039(4) 0.031(4) 0.006(3) 0.004(4) 0.009(4)
F3 0.094(7) 0.037(4) 0.035(4) -0.008(3) 0.003(4) -0.004(4)
F4 0.064(5) 0.035(4) 0.058(5) -0.009(3) -0.014(4) 0.000(3)
F5 0.049(5) 0.050(5) 0.069(5) -0.002(4) 0.009(4) 0.012(4)
F6 0.068(6) 0.068(6) 0.041(4) 0.017(4) -0.008(4) 0.001(4)

loop_
_atom_type_symbol
_atom_type_description
_atom_type_scat_dispersion_real
_atom_type_scat_dispersion_imag
_atom_type_scat_source
C C 0.0033 0.0016 'International Tables Vol C Tables 4.2.6.8 and 6.1.1.4'
H H 0.0000 0.0000 'International Tables Vol C Tables 4.2.6.8 and 6.1.1.4'
N N 0.0061 0.0033 'International Tables Vol C Tables 4.2.6.8 and 6.1.1.4'
O O 0.0106 0.0060 'International Tables Vol C Tables 4.2.6.8 and 6.1.1.4'
Au Au -2.0133 8.8022 'International Tables Vol C Tables 4.2.6.8 and 6.1.1.4'
S S 0.1246 0.1234 'International Tables Vol C Tables 4.2.6.8 and 6.1.1.4'
F F 0.0171 0.0103 'International Tables Vol C Tables 4.2.6.8 and 6.1.1.4'

loop_
_geom_angle_atom_site_label_1
_geom_angle_atom_site_label_2
_geom_angle_atom_site_label_3
_geom_angle
N1 C1 N2 103.3(8)
N1 C1 Au1 127.4(7)
N2 C1 Au1 128.8(7)
C3 C2 N1 106.5(9)
C3 C2 H2 126.7
N1 C2 H2 126.7
C2 C3 N2 106.1(9)
C2 C3 H3 126.9
N2 C3 H3 126.9
C5 C4 C9 123.5(9)
C5 C4 N1 117.9(9)
C9 C4 N1 118.5(9)
C4 C5 C6 118.5(11)
C4 C5 C10 122.3(10)
C6 C5 C10 119.2(11)
C7 C6 C5 120.6(12)
C7 C6 H6 119.7
C5 C6 H6 119.7
C6 C7 C8 120.6(11)
C6 C7 H7 119.7
C8 C7 H7 119.7
C7 C8 C9 119.8(11)
C7 C8 H8 120.1
C9 C8 H8 120.1
C4 C9 C8 117.0(11)
C4 C9 C13 122.1(10)
C8 C9 C13 120.9(11)
C11 C10 C5 110.4(10)
C11 C10 C12 110.9(11)
C5 C10 C12 110.6(11)
C11 C10 H10 108.3
C5 C10 H10 108.3
C12 C10 H10 108.3
C10 C11 H11A 109.5
C10 C11 H11B 109.5
H11A C11 H11B 109.5
C10 C11 H11C 109.5
H11A C11 H11C 109.5
H11B C11 H11C 109.5
C10 C12 H12A 109.5
C10 C12 H12B 109.5
H12A C12 H12B 109.5
C10 C12 H12C 109.5
H12A C12 H12C 109.5
H12B C12 H12C 109.5
C15 C13 C9 113.8(11)
C15 C13 C14 107.9(11)
C9 C13 C14 115.0(12)
C15 C13 H13 106.5
C9 C13 H13 106.5
C14 C13 H13 106.5
C13 C14 H14A 109.5
C13 C14 H14B 109.5
H14A C14 H14B 109.5
C13 C14 H14C 109.5
H14A C14 H14C 109.5
H14B C14 H14C 109.5
C13 C15 H15A 109.5
C13 C15 H15B 109.5
H15A C15 H15B 109.5
C13 C15 H15C 109.5
H15A C15 H15C 109.5
H15B C15 H15C 109.5
C17 C16 C21 124.3(10)
C17 C16 N2 118.6(10)
C21 C16 N2 117.0(10)
C16 C17 C18 116.2(11)
C16 C17 C25 123.4(10)
C18 C17 C25 120.4(11)
C19 C18 C17 120.5(12)
C19 C18 H18 119.8
C17 C18 H18 119.8
C20 C19 C18 121.2(11)
C20 C19 H19 119.4
C18 C19 H19 119.4
C19 C20 C21 121.8(12)
C19 C20 H20 119.1
C21 C20 H20 119.1
C20 C21 C16 116.0(12)
C20 C21 C22 122.3(11)
C16 C21 C22 121.7(11)
C21 C22 C24 112.1(11)
C21 C22 C23 113.0(12)
C24 C22 C23 107.7(12)
C21 C22 H22 108.0
C24 C22 H22 108.0
C23 C22 H22 108.0
C22 C23 H23A 109.5
C22 C23 H23B 109.5
H23A C23 H23B 109.5
C22 C23 H23C 109.5
H23A C23 H23C 109.5
H23B C23 H23C 109.5
C22 C24 H24A 109.5
C22 C24 H24B 109.5
H24A C24 H24B 109.5
C22 C24 H24C 109.5
H24A C24 H24C 109.5
H24B C24 H24C 109.5
C27 C25 C26 110.6(14)
C27 C25 C17 110.5(12)
C26 C25 C17 112.1(11)
C27 C25 H25 107.8
C26 C25 H25 107.8
C17 C25 H25 107.8
C25 C26 H26A 109.5
C25 C26 H26B 109.5
H26A C26 H26B 109.5
C25 C26 H26C 109.5
H26A C26 H26C 109.5
H26B C26 H26C 109.5
C25 C27 H27A 109.5
C25 C27 H27B 109.5
H27A C27 H27B 109.5
C25 C27 H27C 109.5
H27A C27 H27C 109.5
H27B C27 H27C 109.5
N3 C28 C29 107.7(8)
N3 C28 Au1 119.4(7)
C29 C28 Au1 106.2(7)
N3 C28 H28 107.7
C29 C28 H28 107.7
Au1 C28 H28 107.7
O1 C29 O2 124.3(11)
O1 C29 C28 126.8(12)
O2 C29 C28 108.8(9)
O2 C30 C31 111.6(14)
O2 C30 H30A 109.3
C31 C30 H30A 109.3
O2 C30 H30B 109.3
C31 C30 H30B 109.3
H30A C30 H30B 108.0
C30 C31 H31A 109.5
C30 C31 H31B 109.5
H31A C31 H31B 109.5
C30 C31 H31C 109.5
H31A C31 H31C 109.5
H31B C31 H31C 109.5
F3 C32 F2 110.2(14)
F3 C32 F1 107.2(11)
F2 C32 F1 109.1(11)
F3 C32 S1 111.7(9)
F2 C32 S1 111.4(9)
F1 C32 S1 107.1(11)
F4 C33 F5 110.3(11)
F4 C33 F6 110.8(10)
F5 C33 F6 107.2(10)
F4 C33 S2 111.1(8)
F5 C33 S2 109.5(8)
F6 C33 S2 107.8(9)
C1 N1 C2 112.2(8)
C1 N1 C4 124.0(8)
C2 N1 C4 123.8(8)
C1 N2 C3 111.8(8)
C1 N2 C16 124.3(8)
C3 N2 C16 123.8(8)
C28 N3 S1 124.8(7)
C28 N3 S2 116.7(7)
S1 N3 S2 118.4(6)
C29 O2 C30 118.1(11)
C1 Au1 C28 172.7(4)
O3 S1 O4 121.1(5)
O3 S1 N3 110.9(5)
O4 S1 N3 107.3(5)
O3 S1 C32 106.0(6)
O4 S1 C32 106.2(6)
N3 S1 C32 104.0(6)
O6 S2 O5 121.9(5)
O6 S2 N3 112.9(5)
O5 S2 N3 105.6(5)
O6 S2 C33 107.1(5)
O5 S2 C33 104.5(5)
N3 S2 C33 103.1(5)

loop_
_geom_bond_atom_site_label_1
_geom_bond_atom_site_label_2
_geom_bond_distance
C1 N1 1.338(12)
C1 N2 1.354(13)
C1 Au1 2.010(9)
C2 C3 1.338(15)
C2 N1 1.373(13)
C2 H2 0.9500
C3 N2 1.376(13)
C3 H3 0.9500
C4 C5 1.375(16)
C4 C9 1.401(16)
C4 N1 1.456(12)
C5 C6 1.405(16)
C5 C10 1.539(19)
C6 C7 1.369(18)
C6 H6 0.9500
C7 C8 1.416(17)
C7 H7 0.9500
C8 C9 1.418(15)
C8 H8 0.9500
C9 C13 1.495(18)
C10 C11 1.512(18)
C10 C12 1.542(19)
C10 H10 1.0000
C11 H11A 0.9800
C11 H11B 0.9800
C11 H11C 0.9800
C12 H12A 0.9800
C12 H12B 0.9800
C12 H12C 0.9800
C13 C15 1.494(18)
C13 C14 1.528(19)
C13 H13 1.0000
C14 H14A 0.9800
C14 H14B 0.9800
C14 H14C 0.9800
C15 H15A 0.9800
C15 H15B 0.9800
C15 H15C 0.9800
C16 C17 1.383(16)
C16 C21 1.408(17)
C16 N2 1.459(12)
C17 C18 1.417(15)
C17 C25 1.515(19)
C18 C19 1.37(2)
C18 H18 0.9500
C19 C20 1.36(2)
C19 H19 0.9500
C20 C21 1.388(17)
C20 H20 0.9500
C21 C22 1.513(18)
C22 C24 1.53(2)
C22 C23 1.550(17)
C22 H22 1.0000
C23 H23A 0.9800
C23 H23B 0.9800
C23 H23C 0.9800
C24 H24A 0.9800
C24 H24B 0.9800
C24 H24C 0.9800
C25 C27 1.50(2)
C25 C26 1.508(18)
C25 H25 1.0000
C26 H26A 0.9800
C26 H26B 0.9800
C26 H26C 0.9800
C27 H27A 0.9800
C27 H27B 0.9800
C27 H27C 0.9800
C28 N3 1.505(14)
C28 C29 1.512(16)
C28 Au1 2.090(10)
C28 H28 1.0000
C29 O1 1.181(14)
C29 O2 1.356(15)
C30 O2 1.402(17)
C30 C31 1.43(2)
C30 H30A 0.9900
C30 H30B 0.9900
C31 H31A 0.9800
C31 H31B 0.9800
C31 H31C 0.9800
C32 F3 1.293(16)
C32 F2 1.312(17)
C32 F1 1.345(17)
C32 S1 1.836(15)
C33 F4 1.291(13)
C33 F5 1.307(15)
C33 F6 1.310(15)
C33 S2 1.876(12)
N3 S1 1.642(10)
N3 S2 1.698(9)
O3 S1 1.412(8)
O4 S1 1.436(9)
O5 S2 1.415(9)
O6 S2 1.408(8)
